data_4337857
loop_
_publ_author_name
'Wanniarachchi, Dakshika C.'
'Heeg, Mary Jane'
'Verani, Cl\'audio N'

_publ_section_title
;
 Effect of Substituents on the Water Oxidation Activity of
 [Ru(II)(terpy)(phen)Cl](+) Procatalysts.
;
_journal_issue 7
_journal_name_full 'Inorganic chemistry'
_journal_page_first 3311
_journal_paper_doi 10.1021/ic402118u
_journal_volume 53
_journal_year 2014
_chemical_formula_moiety 'C36 H29 Cl N5 Ru S, 3(C2 H3 N), F6 P'
_chemical_formula_sum 'C42 H38 Cl F6 N8 P Ru S'
_chemical_formula_weight 968.35
_space_group_crystal_system triclinic
_space_group_IT_number 2
_space_group_name_Hall '-P 1'
_space_group_name_H-M_alt 'P -1'
_symmetry_space_group_name_Hall '-P 1'
_symmetry_space_group_name_H-M 'P -1'
_atom_sites_solution_hydrogens geom
_atom_sites_solution_primary direct
_atom_sites_solution_secondary difmap
_audit_creation_date 2013-08-19
_audit_creation_method
;
  Olex2 1.2
  (compiled Apr 23 2013 17:59:47, GUI svn.r4466)
;
_audit_update_record
;
2013-05-30 # Formatted by publCIF
;
_cell_angle_alpha 103.240(4)
_cell_angle_beta 105.443(4)
_cell_angle_gamma 91.864(4)
_cell_formula_units_Z 2
_cell_length_a 8.8581(7)
_cell_length_b 15.4618(11)
_cell_length_c 16.0397(12)
_cell_measurement_temperature 100(2)
_cell_volume 2051.0(3)
_computing_molecular_graphics
;
O. V. Dolomanov, L. J. Bourhis, R. J. Gildea, J. A. K. Howard and H. Puschmann,
OLEX2: a complete structure solution, refinement and analysis program.
J. Appl. Cryst. (2009). 42, 339-341.
;
_computing_publication_material
;
O. V. Dolomanov, L. J. Bourhis, R. J. Gildea, J. A. K. Howard and H. Puschmann,
OLEX2: a complete structure solution, refinement and analysis program.
J. Appl. Cryst. (2009). 42, 339-341.
;
_computing_structure_refinement
;
XL, G.M. Sheldrick, Acta Cryst.
(2008). A64, 112-122
;
_computing_structure_solution 'SHELXS-97 (Sheldrick, 2008)'
_diffrn_ambient_temperature 100.15
_diffrn_measured_fraction_theta_full 0.962
_diffrn_measured_fraction_theta_max 0.962
_diffrn_radiation_monochromator graphite
_diffrn_radiation_type MoK\a
_diffrn_radiation_wavelength 0.71073
_diffrn_reflns_av_R_equivalents 0.0000
_diffrn_reflns_av_unetI/netI 0.1361
_diffrn_reflns_limit_h_max 11
_diffrn_reflns_limit_h_min -11
_diffrn_reflns_limit_k_max 20
_diffrn_reflns_limit_k_min -20
_diffrn_reflns_limit_l_max 21
_diffrn_reflns_limit_l_min 0
_diffrn_reflns_number 9818
_diffrn_reflns_theta_full 28.30
_diffrn_reflns_theta_max 28.30
_diffrn_reflns_theta_min 1.36
_diffrn_source 'fine-focus sealed tube'
_exptl_absorpt_coefficient_mu 0.608
_exptl_absorpt_correction_T_max 0.9702
_exptl_absorpt_correction_T_min 0.8580
_exptl_crystal_density_diffrn 1.568
_exptl_crystal_density_method 'not measured'
_exptl_crystal_F_000 984
_exptl_crystal_size_max 0.26
_exptl_crystal_size_mid 0.18
_exptl_crystal_size_min 0.05
_refine_diff_density_max 2.357
_refine_diff_density_min -0.983
_refine_diff_density_rms 0.201
_refine_ls_extinction_method none
_refine_ls_goodness_of_fit_ref 1.070
_refine_ls_hydrogen_treatment mixed
_refine_ls_matrix_type full
_refine_ls_number_parameters 547
_refine_ls_number_reflns 9818
_refine_ls_number_restraints 6
_refine_ls_restrained_S_all 1.070
_refine_ls_R_factor_all 0.1837
_refine_ls_R_factor_gt 0.1212
_refine_ls_shift/su_max 0.000
_refine_ls_shift/su_mean 0.000
_refine_ls_structure_factor_coef Fsqd
_refine_ls_weighting_details 'calc w=1/[\s^2^(Fo^2^)+(0.1401P)^2^+24.1025P] where P=(Fo^2^+2Fc^2^)/3'
_refine_ls_weighting_scheme calc
_refine_ls_wR_factor_gt 0.3099
_refine_ls_wR_factor_ref 0.3483
_reflns_number_gt 5788
_reflns_number_total 9818
_reflns_threshold_expression >2sigma(I)
_cod_data_source_file ic402118u_si_002.cif
_cod_data_source_block yann
_cod_depositor_comments 'Adding full bibliography for 4337856--4337857.cif.'
_cod_database_code 4337857
_olex2_refinement_description
;
1. Others
 Fixed Uiso: H1(0.046) H2(0.049) H3(0.05) H4(0.046) H7(0.041) H9(0.046)
 H12(0.045) H13(0.048) H14(0.044) H15(0.042) H17(0.054) H18(0.052) H20(0.046)
 H21(0.05) H22A(0.055) H22B(0.055) H22C(0.055) H23(0.053) H24(0.058) H25(0.049)
 H30(0.043) H31(0.05) H32(0.045) H35A(0.059) H35B(0.059) H35C(0.059)
 H36A(0.062) H36B(0.062) H36C(0.062) H38A(0.064) H38B(0.064) H38C(0.064)
 H40A(0.096) H40B(0.096) H40C(0.096) H42A(0.063) H42B(0.063) H42C(0.063)
 Fixed X: H1(0.4192) H2(0.6935) H3(0.8176) H4(0.6704) H7(0.5044) H9(0.0469)
 H12(-0.2038) H13(-0.4461) H14(-0.4508) H15(-0.2139) H17(0.5529) H18(0.6043)
 H20(0.1661) H21(0.1146) H22A(0.6866) H22B(0.6353) H22C(0.6226) H23(0.2305)
 H24(0.2594) H25(0.229) H30(-0.022) H31(-0.0554) H32(0.0216) H35A(0.1578)
 H35B(0.2778) H35C(0.0952) H36A(0.1176) H36B(-0.0443) H36C(0.1176) H38A(0.861)
 H38B(0.681) H38C(0.7338) H40A(0.5068) H40B(0.3764) H40C(0.5505) H42A(0.0773)
 H42B(0.1717) H42C(0.1364)
 Fixed Y: H1(-0.0185) H2(0.0071) H3(0.1506) H4(0.2669) H7(0.3711) H9(0.4013)
 H12(0.3288) H13(0.2399) H14(0.0863) H15(0.0253) H17(0.4836) H18(0.6291)
 H20(0.6831) H21(0.5399) H22A(0.7808) H22B(0.8446) H22C(0.7388) H23(0.1806)
 H24(0.1293) H25(-0.0239) H30(-0.2857) H31(-0.2135) H32(-0.0611) H35A(-0.2596)
 H35B(-0.1731) H35C(-0.1722) H36A(-0.3341) H36B(-0.3348) H36C(-0.3395)
 H38A(0.5139) H38B(0.4784) H38C(0.5151) H40A(0.2907) H40B(0.3091) H40C(0.2928)
 H42A(0.3465) H42B(0.4228) H42C(0.3239)
 Fixed Z: H1(0.3859) H2(0.4515) H3(0.4787) H4(0.4509) H7(0.4109) H9(0.3006)
 H12(0.2616) H13(0.2046) H14(0.1922) H15(0.2413) H17(0.3505) H18(0.3399)
 H20(0.3449) H21(0.3604) H22A(0.3668) H22B(0.3006) H22C(0.2615) H23(0.1801)
 H24(0.0396) H25(-0.0275) H30(0.2) H31(0.3351) H32(0.395) H35A(-0.0644) H35B(-
 0.0455) H35C(-0.0941) H36A(0.0079) H36B(0.0343) H36C(0.1064) H38A(0.8827)
 H38B(0.8312) H38C(0.9374) H40A(1.0084) H40B(0.9255) H40C(0.9183) H42A(0.582)
 H42B(0.5577) H42C(0.4941)
;

loop_
_space_group_symop_id
_space_group_symop_operation_xyz
1 'x, y, z'
2 '-x, -y, -z'

loop_
_atom_site_label
_atom_site_type_symbol
_atom_site_fract_x
_atom_site_fract_y
_atom_site_fract_z
_atom_site_U_iso_or_equiv
_atom_site_adp_type
_atom_site_occupancy
_atom_site_symmetry_multiplicity
_atom_site_calc_flag
_atom_site_refinement_flags
Ru1 Ru 0.14384(10) 0.09775(5) 0.32500(6) 0.0326(3) Uani 1 1 d .
Cl1 Cl 0.1120(3) 0.11991(17) 0.47266(18) 0.0385(6) Uani 1 1 d .
N1 N 0.3878(9) 0.1058(5) 0.3800(6) 0.0345(19) Uani 1 1 d .
C1 C 0.4709(13) 0.0398(7) 0.3988(8) 0.038(2) Uani 1 1 d .
H1 H 0.4192 -0.0185 0.3859 0.046 Uiso 1 1 calc R
C2 C 0.6342(13) 0.0546(8) 0.4375(8) 0.041(2) Uani 1 1 d .
H2 H 0.6935 0.0071 0.4515 0.049 Uiso 1 1 calc R
C3 C 0.7065(12) 0.1397(7) 0.4547(8) 0.042(3) Uani 1 1 d .
H3 H 0.8176 0.1506 0.4787 0.050 Uiso 1 1 calc R
C4 C 0.6205(12) 0.2082(7) 0.4378(7) 0.038(2) Uani 1 1 d .
H4 H 0.6704 0.2669 0.4509 0.046 Uiso 1 1 calc R
C5 C 0.4588(12) 0.1908(7) 0.4012(8) 0.038(2) Uani 1 1 d .
C6 C 0.3538(11) 0.2591(7) 0.3777(7) 0.033(2) Uani 1 1 d .
C7 C 0.3972(12) 0.3477(7) 0.3857(7) 0.034(2) Uani 1 1 d .
H7 H 0.5044 0.3711 0.4109 0.041 Uiso 1 1 calc R
C8 C 0.2834(12) 0.4033(7) 0.3567(7) 0.036(2) Uani 1 1 d .
C9 C 0.1263(14) 0.3655(7) 0.3219(7) 0.039(2) Uani 1 1 d .
H9 H 0.0469 0.4013 0.3006 0.046 Uiso 1 1 calc R
C10 C 0.0845(13) 0.2773(7) 0.3179(7) 0.037(2) Uani 1 1 d .
N2 N 0.2011(10) 0.2250(6) 0.3434(6) 0.0347(19) Uani 1 1 d .
C11 C -0.0727(12) 0.2264(7) 0.2823(7) 0.036(2) Uani 1 1 d .
C12 C -0.2081(13) 0.2663(7) 0.2565(7) 0.037(2) Uani 1 1 d .
H12 H -0.2038 0.3288 0.2616 0.045 Uiso 1 1 calc R
C13 C -0.3512(13) 0.2137(8) 0.2228(7) 0.040(2) Uani 1 1 d .
H13 H -0.4461 0.2399 0.2046 0.048 Uiso 1 1 calc R
C14 C -0.3543(12) 0.1235(7) 0.2161(7) 0.037(2) Uani 1 1 d .
H14 H -0.4508 0.0863 0.1922 0.044 Uiso 1 1 calc R
C15 C -0.2126(12) 0.0875(7) 0.2451(7) 0.035(2) Uani 1 1 d .
H15 H -0.2139 0.0253 0.2413 0.042 Uiso 1 1 calc R
N3 N -0.0759(11) 0.1386(6) 0.2780(6) 0.0366(19) Uani 1 1 d .
C16 C 0.3261(13) 0.4955(7) 0.3548(8) 0.039(2) Uani 1 1 d .
C17 C 0.4731(14) 0.5233(7) 0.3493(8) 0.045(3) Uani 1 1 d .
H17 H 0.5529 0.4836 0.3505 0.054 Uiso 1 1 calc R
C18 C 0.5026(14) 0.6103(7) 0.3421(8) 0.044(3) Uani 1 1 d .
H18 H 0.6043 0.6291 0.3399 0.052 Uiso 1 1 calc R
C19 C 0.3914(13) 0.6691(7) 0.3382(7) 0.039(2) Uani 1 1 d .
C20 C 0.2448(13) 0.6428(7) 0.3457(7) 0.038(2) Uani 1 1 d .
H20 H 0.1661 0.6831 0.3449 0.046 Uiso 1 1 calc R
C21 C 0.2144(13) 0.5571(7) 0.3544(8) 0.042(3) Uani 1 1 d .
H21 H 0.1146 0.5399 0.3604 0.050 Uiso 1 1 calc R
S1 S 0.4142(4) 0.7767(2) 0.3205(3) 0.0530(8) Uani 1 1 d .
C22 C 0.6123(14) 0.7863(7) 0.3113(8) 0.046(3) Uani 1 1 d .
H22A H 0.6866 0.7808 0.3668 0.055 Uiso 1 1 calc R
H22B H 0.6353 0.8446 0.3006 0.055 Uiso 1 1 calc R
H22C H 0.6226 0.7388 0.2615 0.055 Uiso 1 1 calc R
N4 N 0.1707(10) 0.0648(5) 0.1993(6) 0.0326(18) Uani 1 1 d .
C23 C 0.2129(13) 0.1182(7) 0.1537(9) 0.044(3) Uani 1 1 d .
H23 H 0.2305 0.1806 0.1801 0.053 Uiso 1 1 calc R
C24 C 0.2323(14) 0.0877(8) 0.0700(9) 0.049(3) Uani 1 1 d .
H24 H 0.2594 0.1293 0.0396 0.058 Uiso 1 1 calc R
C25 C 0.2128(13) -0.0026(8) 0.0296(8) 0.041(2) Uani 1 1 d .
H25 H 0.2290 -0.0239 -0.0275 0.049 Uiso 1 1 calc R
C26 C 0.1676(12) -0.0635(7) 0.0763(7) 0.037(2) Uani 1 1 d .
C27 C 0.1468(11) -0.0266(7) 0.1585(7) 0.035(2) Uani 1 1 d .
C28 C 0.0959(12) -0.0817(6) 0.2090(8) 0.037(2) Uani 1 1 d .
C29 C 0.0642(11) -0.1740(7) 0.1723(8) 0.037(2) Uani 1 1 d .
C30 C 0.0051(12) -0.2231(7) 0.2221(7) 0.036(2) Uani 1 1 d .
H30 H -0.0220 -0.2857 0.2000 0.043 Uiso 1 1 calc R
C31 C -0.0130(13) -0.1804(7) 0.3020(8) 0.042(3) Uani 1 1 d .
H31 H -0.0554 -0.2135 0.3351 0.050 Uiso 1 1 calc R
C32 C 0.0296(12) -0.0884(7) 0.3371(8) 0.038(2) Uani 1 1 d .
H32 H 0.0216 -0.0611 0.3950 0.045 Uiso 1 1 calc R
N5 N 0.0809(10) -0.0389(5) 0.2910(6) 0.037(2) Uani 1 1 d .
C33 C 0.1408(12) -0.1599(7) 0.0398(8) 0.039(2) Uani 1 1 d .
C34 C 0.0900(13) -0.2126(7) 0.0865(8) 0.042(2) Uani 1 1 d .
C35 C 0.1704(16) -0.1941(8) -0.0487(8) 0.049(3) Uani 1 1 d .
H35A H 0.1578 -0.2596 -0.0644 0.059 Uiso 1 1 calc R
H35B H 0.2778 -0.1731 -0.0455 0.059 Uiso 1 1 calc R
H35C H 0.0952 -0.1722 -0.0941 0.059 Uiso 1 1 calc R
C36 C 0.0683(16) -0.3143(7) 0.0560(9) 0.051(3) Uani 1 1 d .
H36A H 0.1176 -0.3341 0.0079 0.062 Uiso 1 1 calc R
H36B H -0.0443 -0.3348 0.0343 0.062 Uiso 1 1 calc R
H36C H 0.1176 -0.3395 0.1064 0.062 Uiso 1 1 calc R
N6 N 0.6991(14) 0.6819(8) 0.8685(8) 0.065(3) Uani 1 1 d .
C37 C 0.7204(15) 0.6099(8) 0.8721(8) 0.048(3) Uani 1 1 d .
C38 C 0.7515(16) 0.5226(8) 0.8816(9) 0.053(3) Uani 1 1 d .
H38A H 0.8610 0.5139 0.8827 0.064 Uiso 1 1 calc R
H38B H 0.6810 0.4784 0.8312 0.064 Uiso 1 1 calc R
H38C H 0.7338 0.5151 0.9374 0.064 Uiso 1 1 calc R
N7 N 0.3884(19) 0.1083(9) 0.8866(10) 0.089(5) Uani 1 1 d .
C39 C 0.4211(16) 0.1822(10) 0.9101(9) 0.056(3) Uani 1 1 d .
C40 C 0.467(2) 0.2761(9) 0.9432(12) 0.080(5) Uani 1 1 d .
H40A H 0.5068 0.2907 1.0084 0.096 Uiso 1 1 calc R
H40B H 0.3764 0.3091 0.9255 0.096 Uiso 1 1 calc R
H40C H 0.5505 0.2928 0.9183 0.096 Uiso 1 1 calc R
N8 N -0.1745(14) 0.4136(8) 0.4413(9) 0.066(3) Uani 1 1 d .
C41 C -0.0547(18) 0.3938(9) 0.4811(10) 0.058(3) Uani 1 1 d .
C42 C 0.0953(15) 0.3697(8) 0.5331(9) 0.052(3) Uani 1 1 d .
H42A H 0.0773 0.3465 0.5820 0.063 Uiso 1 1 calc R
H42B H 0.1717 0.4228 0.5577 0.063 Uiso 1 1 calc R
H42C H 0.1364 0.3239 0.4941 0.063 Uiso 1 1 calc R
P1 P 0.2395(4) 0.4927(2) 0.8378(2) 0.0456(7) Uani 1 1 d D
F1 F 0.3805(11) 0.4342(6) 0.8442(8) 0.095(3) Uani 1 1 d D
F2 F 0.3288(15) 0.5608(9) 0.9250(8) 0.146(6) Uani 1 1 d D
F3 F 0.301(2) 0.5390(8) 0.7769(11) 0.170(8) Uani 1 1 d D
F4 F 0.1723(16) 0.4406(6) 0.8944(8) 0.119(5) Uani 1 1 d D
F5 F 0.1005(14) 0.5519(9) 0.8337(8) 0.119(5) Uani 1 1 d D
F6 F 0.1580(15) 0.4172(10) 0.7528(7) 0.145(6) Uani 1 1 d D

loop_
_atom_site_aniso_label
_atom_site_aniso_U_11
_atom_site_aniso_U_22
_atom_site_aniso_U_33
_atom_site_aniso_U_23
_atom_site_aniso_U_13
_atom_site_aniso_U_12
Ru1 0.0207(4) 0.0339(4) 0.0431(5) 0.0139(3) 0.0053(3) -0.0012(3)
Cl1 0.0277(13) 0.0435(14) 0.0458(15) 0.0139(11) 0.0103(11) 0.0020(10)
N1 0.018(4) 0.034(4) 0.049(5) 0.011(4) 0.005(4) -0.002(3)
C1 0.030(6) 0.043(6) 0.048(6) 0.020(5) 0.012(5) 0.007(4)
C2 0.031(6) 0.048(6) 0.046(6) 0.015(5) 0.009(5) 0.010(4)
C3 0.012(5) 0.055(7) 0.058(7) 0.019(5) 0.006(5) -0.001(4)
C4 0.028(6) 0.043(6) 0.042(6) 0.012(5) 0.007(5) -0.004(4)
C5 0.023(5) 0.050(6) 0.047(6) 0.022(5) 0.011(5) 0.003(4)
C6 0.017(5) 0.043(5) 0.043(6) 0.015(4) 0.013(4) -0.006(4)
C7 0.024(5) 0.037(5) 0.038(5) 0.010(4) 0.004(4) -0.006(4)
C8 0.032(6) 0.037(5) 0.044(6) 0.014(4) 0.017(5) -0.003(4)
C9 0.045(7) 0.037(5) 0.037(6) 0.016(4) 0.012(5) 0.004(4)
C10 0.039(6) 0.044(6) 0.030(5) 0.010(4) 0.013(5) 0.000(4)
N2 0.021(4) 0.039(5) 0.050(5) 0.017(4) 0.014(4) 0.003(3)
C11 0.027(5) 0.039(5) 0.039(6) 0.011(4) 0.006(5) -0.002(4)
C12 0.034(6) 0.040(6) 0.041(6) 0.015(5) 0.010(5) 0.002(4)
C13 0.027(6) 0.058(7) 0.039(6) 0.021(5) 0.010(5) 0.004(4)
C14 0.017(5) 0.049(6) 0.044(6) 0.015(5) 0.004(4) -0.001(4)
C15 0.022(5) 0.040(5) 0.042(6) 0.008(4) 0.008(4) -0.005(4)
N3 0.034(5) 0.039(5) 0.043(5) 0.016(4) 0.016(4) 0.006(4)
C16 0.032(6) 0.037(5) 0.046(6) 0.009(5) 0.009(5) -0.002(4)
C17 0.031(6) 0.044(6) 0.062(7) 0.019(5) 0.011(6) 0.001(4)
C18 0.034(6) 0.039(6) 0.056(7) 0.010(5) 0.012(5) -0.005(4)
C19 0.035(6) 0.037(5) 0.040(6) 0.005(4) 0.009(5) -0.005(4)
C20 0.032(6) 0.039(6) 0.043(6) 0.013(5) 0.006(5) 0.004(4)
C21 0.035(6) 0.034(5) 0.058(7) 0.019(5) 0.009(5) -0.001(4)
S1 0.0334(16) 0.0436(16) 0.089(2) 0.0283(16) 0.0188(16) -0.0005(12)
C22 0.046(7) 0.038(6) 0.053(7) 0.016(5) 0.012(6) -0.006(5)
N4 0.027(4) 0.036(4) 0.035(4) 0.014(4) 0.006(4) 0.000(3)
C23 0.032(6) 0.038(6) 0.065(8) 0.020(5) 0.009(6) 0.000(4)
C24 0.034(6) 0.057(7) 0.067(8) 0.033(6) 0.020(6) 0.003(5)
C25 0.029(6) 0.053(7) 0.040(6) 0.010(5) 0.010(5) 0.001(5)
C26 0.022(5) 0.050(6) 0.039(6) 0.016(5) 0.002(4) 0.001(4)
C27 0.015(5) 0.040(5) 0.047(6) 0.018(5) -0.001(4) 0.001(4)
C28 0.028(5) 0.027(5) 0.057(7) 0.012(5) 0.013(5) -0.006(4)
C29 0.013(5) 0.042(6) 0.050(6) 0.009(5) 0.003(4) -0.007(4)
C30 0.024(5) 0.033(5) 0.050(6) 0.014(5) 0.007(5) -0.002(4)
C31 0.025(6) 0.046(6) 0.054(7) 0.022(5) 0.005(5) -0.005(4)
C32 0.029(6) 0.042(6) 0.043(6) 0.022(5) 0.002(5) 0.002(4)
N5 0.028(5) 0.032(4) 0.050(5) 0.014(4) 0.004(4) -0.001(3)
C33 0.026(5) 0.044(6) 0.047(6) 0.017(5) 0.009(5) 0.000(4)
C34 0.033(6) 0.038(6) 0.043(6) 0.000(5) 0.003(5) -0.001(4)
C35 0.054(8) 0.050(7) 0.038(6) 0.005(5) 0.010(6) 0.004(5)
C36 0.055(8) 0.036(6) 0.062(8) 0.006(5) 0.021(7) -0.004(5)
N6 0.052(8) 0.068(8) 0.071(8) 0.024(6) 0.008(6) 0.002(6)
C37 0.042(7) 0.048(7) 0.051(7) 0.012(6) 0.007(6) 0.001(5)
C38 0.056(8) 0.052(7) 0.056(8) 0.022(6) 0.016(6) -0.002(6)
N7 0.102(12) 0.068(9) 0.081(10) 0.022(7) 0.001(8) -0.026(8)
C39 0.044(8) 0.067(9) 0.056(8) 0.031(7) -0.001(6) -0.004(6)
C40 0.086(13) 0.049(8) 0.101(13) 0.031(8) 0.008(10) 0.007(7)
N8 0.036(7) 0.079(8) 0.078(8) 0.016(7) 0.011(6) -0.010(5)
C41 0.053(9) 0.057(8) 0.065(9) 0.016(7) 0.016(7) -0.004(6)
C42 0.046(8) 0.052(7) 0.065(8) 0.021(6) 0.020(7) 0.011(5)
P1 0.0372(17) 0.0517(18) 0.0523(18) 0.0197(14) 0.0143(15) 0.0008(13)
F1 0.092(8) 0.086(7) 0.124(9) 0.049(6) 0.037(7) 0.037(6)
F2 0.093(10) 0.123(10) 0.162(12) -0.048(9) 0.008(9) -0.013(7)
F3 0.271(19) 0.131(10) 0.254(17) 0.146(11) 0.222(16) 0.138(12)
F4 0.162(12) 0.077(6) 0.160(11) 0.032(7) 0.116(10) 0.004(7)
F5 0.109(9) 0.193(12) 0.101(8) 0.078(8) 0.064(8) 0.093(9)
F6 0.096(10) 0.214(15) 0.088(8) -0.027(9) 0.023(7) -0.017(9)

loop_
_atom_type_symbol
_atom_type_description
_atom_type_scat_dispersion_real
_atom_type_scat_dispersion_imag
_atom_type_scat_source
C C 0.0033 0.0016 'International Tables Vol C Tables 4.2.6.8 and 6.1.1.4'
H H 0.0000 0.0000 'International Tables Vol C Tables 4.2.6.8 and 6.1.1.4'
N N 0.0061 0.0033 'International Tables Vol C Tables 4.2.6.8 and 6.1.1.4'
F F 0.0171 0.0103 'International Tables Vol C Tables 4.2.6.8 and 6.1.1.4'
P P 0.1023 0.0942 'International Tables Vol C Tables 4.2.6.8 and 6.1.1.4'
S S 0.1246 0.1234 'International Tables Vol C Tables 4.2.6.8 and 6.1.1.4'
Cl Cl 0.1484 0.1585 'International Tables Vol C Tables 4.2.6.8 and 6.1.1.4'
Ru Ru -1.2594 0.8363 'International Tables Vol C Tables 4.2.6.8 and 6.1.1.4'

loop_
_geom_angle_atom_site_label_1
_geom_angle_atom_site_label_2
_geom_angle_atom_site_label_3
_geom_angle
N1 Ru1 Cl1 89.2(3)
N2 Ru1 Cl1 91.8(3)
N2 Ru1 N1 79.2(3)
N2 Ru1 N3 80.0(3)
N2 Ru1 N4 94.1(3)
N2 Ru1 N5 173.8(4)
N3 Ru1 Cl1 91.2(2)
N3 Ru1 N1 159.2(3)
N3 Ru1 N5 98.6(3)
N4 Ru1 Cl1 173.9(2)
N4 Ru1 N1 90.4(3)
N4 Ru1 N3 91.3(3)
N4 Ru1 N5 79.9(3)
N5 Ru1 Cl1 94.3(3)
N5 Ru1 N1 102.1(3)
C1 N1 Ru1 126.6(7)
C1 N1 C5 120.4(9)
C5 N1 Ru1 112.8(7)
N1 C1 C2 121.0(10)
C3 C2 C1 118.3(10)
C4 C3 C2 120.7(10)
C3 C4 C5 118.9(10)
N1 C5 C4 120.5(10)
N1 C5 C6 115.6(9)
C4 C5 C6 123.9(9)
C7 C6 C5 127.1(9)
N2 C6 C5 112.2(8)
N2 C6 C7 120.8(9)
C6 C7 C8 120.1(9)
C7 C8 C9 117.4(9)
C7 C8 C16 121.9(9)
C9 C8 C16 120.5(10)
C10 C9 C8 121.6(10)
C9 C10 C11 128.9(10)
N2 C10 C9 118.5(10)
N2 C10 C11 112.4(9)
C6 N2 Ru1 120.1(7)
C6 N2 C10 121.5(9)
C10 N2 Ru1 118.3(7)
C12 C11 C10 122.4(9)
N3 C11 C10 115.8(9)
N3 C11 C12 121.7(9)
C11 C12 C13 118.9(10)
C14 C13 C12 119.4(10)
C13 C14 C15 118.7(9)
N3 C15 C14 121.4(10)
C11 N3 Ru1 113.4(7)
C15 N3 Ru1 126.9(7)
C15 N3 C11 119.7(9)
C17 C16 C8 122.4(10)
C17 C16 C21 117.9(10)
C21 C16 C8 119.7(9)
C16 C17 C18 119.4(11)
C19 C18 C17 122.6(10)
C18 C19 C20 118.6(10)
C18 C19 S1 125.4(8)
C20 C19 S1 116.0(8)
C21 C20 C19 119.5(10)
C20 C21 C16 121.9(10)
C19 S1 C22 103.7(5)
C23 N4 Ru1 128.4(8)
C23 N4 C27 116.8(9)
C27 N4 Ru1 114.8(6)
N4 C23 C24 123.2(10)
C23 C24 C25 120.8(10)
C24 C25 C26 118.2(10)
C25 C26 C33 123.2(10)
C27 C26 C25 116.8(10)
C27 C26 C33 120.0(9)
N4 C27 C28 114.8(9)
C26 C27 N4 124.2(9)
C26 C27 C28 121.0(9)
C29 C28 C27 118.9(10)
N5 C28 C27 116.7(9)
N5 C28 C29 124.4(9)
C28 C29 C34 119.7(9)
C30 C29 C28 116.1(10)
C30 C29 C34 124.1(10)
C31 C30 C29 119.3(10)
C30 C31 C32 121.5(10)
N5 C32 C31 121.2(10)
C28 N5 Ru1 113.6(6)
C32 N5 Ru1 129.0(8)
C32 N5 C28 117.4(9)
C26 C33 C35 116.2(9)
C34 C33 C26 119.5(10)
C34 C33 C35 124.3(10)
C29 C34 C36 116.1(10)
C33 C34 C29 120.8(10)
C33 C34 C36 123.0(10)
N6 C37 C38 176.9(15)
N7 C39 C40 177.7(16)
N8 C41 C42 178.7(16)
F2 P1 F1 91.5(7)
F2 P1 F4 88.5(8)
F2 P1 F5 87.3(8)
F2 P1 F6 174.8(9)
F3 P1 F1 89.7(6)
F3 P1 F2 95.1(10)
F3 P1 F4 176.3(9)
F3 P1 F5 90.9(6)
F3 P1 F6 87.4(9)
F4 P1 F1 89.6(6)
F4 P1 F6 89.0(8)
F5 P1 F1 178.7(7)
F5 P1 F4 89.8(6)
F5 P1 F6 97.2(8)
F6 P1 F1 83.9(7)

loop_
_geom_bond_atom_site_label_1
_geom_bond_atom_site_label_2
_geom_bond_distance
Ru1 Cl1 2.408(3)
Ru1 N1 2.093(8)
Ru1 N2 1.951(8)
Ru1 N3 2.067(9)
Ru1 N4 2.043(8)
Ru1 N5 2.075(8)
N1 C1 1.320(13)
N1 C5 1.367(13)
C1 C2 1.402(15)
C2 C3 1.380(15)
C3 C4 1.359(15)
C4 C5 1.387(14)
C5 C6 1.477(15)
C6 C7 1.378(13)
C6 N2 1.355(12)
C7 C8 1.400(15)
C8 C9 1.405(15)
C8 C16 1.473(14)
C9 C10 1.384(14)
C10 N2 1.366(14)
C10 C11 1.478(14)
C11 C12 1.375(15)
C11 N3 1.342(13)
C12 C13 1.388(15)
C13 C14 1.372(15)
C14 C15 1.398(14)
C15 N3 1.333(13)
C16 C17 1.389(15)
C16 C21 1.396(15)
C17 C18 1.397(15)
C18 C19 1.360(16)
C19 C20 1.393(14)
C19 S1 1.765(11)
C20 C21 1.388(14)
S1 C22 1.804(12)
N4 C23 1.327(13)
N4 C27 1.397(13)
C23 C24 1.376(17)
C24 C25 1.383(16)
C25 C26 1.437(15)
C26 C27 1.374(15)
C26 C33 1.458(15)
C27 C28 1.440(14)
C28 C29 1.401(14)
C28 N5 1.373(14)
C29 C30 1.401(14)
C29 C34 1.450(15)
C30 C31 1.355(16)
C31 C32 1.403(15)
C32 N5 1.324(13)
C33 C34 1.364(15)
C33 C35 1.492(15)
C34 C36 1.525(15)
N6 C37 1.147(16)
C37 C38 1.420(17)
N7 C39 1.120(18)
C39 C40 1.43(2)
N8 C41 1.174(18)
C41 C42 1.48(2)
P1 F1 1.561(7)
P1 F2 1.541(8)
P1 F3 1.531(7)
P1 F4 1.556(7)
P1 F5 1.554(7)
P1 F6 1.560(8)
